data_4036742
loop_
_publ_author_name
'Mamane, V.'
'Peluso, P.'
'Aubert, E.'
'Cossu, S.'
'Pale, P.'

_publ_section_title
;
 Chiral Hexahalogenated 4,4'-Bipyridines.
;
_journal_issue 11
_journal_name_full 'The Journal of organic chemistry'
_journal_page_first 4576
_journal_page_last 4587
_journal_paper_doi 10.1021/acs.joc.6b00413
_journal_volume 81
_journal_year 2016
_chemical_formula_moiety 'C10 H2 Br6 N2'
_chemical_formula_sum 'C10 H2 Br6 N2'
_chemical_formula_weight 629.60
_space_group_crystal_system orthorhombic
_space_group_IT_number 19
_space_group_name_Hall 'P 2ac 2ab'
_space_group_name_H-M_alt 'P 21 21 21'
_atom_sites_solution_hydrogens geom
_audit_creation_method SHELXL-2014/7
_cell_angle_alpha 90
_cell_angle_beta 90
_cell_angle_gamma 90
_cell_formula_units_Z 4
_cell_length_a 7.64440(10)
_cell_length_b 11.7708(2)
_cell_length_c 16.6604(3)
_cell_measurement_reflns_used 9199
_cell_measurement_temperature 100(2)
_cell_measurement_theta_max 76.3234
_cell_measurement_theta_min 3.7521
_cell_volume 1499.11(4)
_computing_cell_refinement
;
CrysAlisPro, Agilent Technologies,
Version 1.171.35.21 (release 20-01-2012 CrysAlis171 .NET)
(compiled Jan 23 2012,18:06:46)
;
_computing_data_collection
;
CrysAlisPro, Agilent Technologies,
Version 1.171.35.21 (release 20-01-2012 CrysAlis171 .NET)
(compiled Jan 23 2012,18:06:46)
;
_computing_data_reduction
;
CrysAlisPro, Agilent Technologies,
Version 1.171.35.21 (release 20-01-2012 CrysAlis171 .NET)
(compiled Jan 23 2012,18:06:46)
;
_computing_structure_refinement 'SHELXL-2014/7 (Sheldrick, 2014)'
_computing_structure_solution 'SIR_92 (Altomare et al., 1994)'
_diffrn_ambient_temperature 100(2)
_diffrn_measured_fraction_theta_full 1.000
_diffrn_measured_fraction_theta_max 0.999
_diffrn_measurement_device_type 'SuperNova, Dual, Mo at zero, Atlas'
_diffrn_measurement_method 'omega scans'
_diffrn_radiation_type CuK\a
_diffrn_radiation_wavelength 1.54184
_diffrn_reflns_av_R_equivalents 0.0340
_diffrn_reflns_av_unetI/netI 0.0268
_diffrn_reflns_Laue_measured_fraction_full 1.000
_diffrn_reflns_Laue_measured_fraction_max 0.999
_diffrn_reflns_limit_h_max 9
_diffrn_reflns_limit_h_min -9
_diffrn_reflns_limit_k_max 14
_diffrn_reflns_limit_k_min -12
_diffrn_reflns_limit_l_max 20
_diffrn_reflns_limit_l_min -20
_diffrn_reflns_number 11688
_diffrn_reflns_point_group_measured_fraction_full 1.000
_diffrn_reflns_point_group_measured_fraction_max 0.999
_diffrn_reflns_theta_full 67.684
_diffrn_reflns_theta_max 76.520
_diffrn_reflns_theta_min 4.600
_diffrn_source 'Enhance (Cu) X-ray Source'
_exptl_absorpt_coefficient_mu 19.224
_exptl_absorpt_correction_T_max 0.278
_exptl_absorpt_correction_T_min 0.046
_exptl_absorpt_correction_type analytical
_exptl_absorpt_process_details
;
CrysAlisPro, Agilent Technologies,
Version 1.171.35.21 (release 20-01-2012 CrysAlis171 .NET)
(compiled Jan 23 2012,18:06:46)
Analytical numeric absorption correction using a multifaceted crystal
			model based on expressions derived by R.C. Clark & J.S. Reid.
(Clark, R. C. & Reid, J. S. (1995). Acta Cryst. A51, 887-897)
;
_exptl_crystal_colour colorless
_exptl_crystal_density_diffrn 2.790
_exptl_crystal_description block
_exptl_crystal_F_000 1144
_exptl_crystal_size_max 0.2596
_exptl_crystal_size_mid 0.1546
_exptl_crystal_size_min 0.1213
_refine_diff_density_max 0.875
_refine_diff_density_min -0.951
_refine_diff_density_rms 0.204
_refine_ls_abs_structure_details
;
 Flack x determined using 1306 quotients [(I+)-(I-)]/[(I+)+(I-)]
 (Parsons, Flack and Wagner, Acta Cryst. B69 (2013) 249-259).
;
_refine_ls_abs_structure_Flack -0.01(3)
_refine_ls_extinction_method none
_refine_ls_goodness_of_fit_ref 1.159
_refine_ls_hydrogen_treatment constr
_refine_ls_matrix_type full
_refine_ls_number_parameters 163
_refine_ls_number_reflns 3150
_refine_ls_number_restraints 0
_refine_ls_restrained_S_all 1.159
_refine_ls_R_factor_all 0.0290
_refine_ls_R_factor_gt 0.0287
_refine_ls_shift/su_max 0.003
_refine_ls_shift/su_mean 0.001
_refine_ls_structure_factor_coef Fsqd
_refine_ls_weighting_details 'w=1/[\s^2^(Fo^2^)+(0.0478P)^2^+2.3770P] where P=(Fo^2^+2Fc^2^)/3'
_refine_ls_weighting_scheme calc
_refine_ls_wR_factor_gt 0.0754
_refine_ls_wR_factor_ref 0.0754
_reflns_Friedel_coverage 0.729
_reflns_Friedel_fraction_full 0.999
_reflns_Friedel_fraction_max 0.998
_reflns_number_gt 3139
_reflns_number_total 3150
_reflns_threshold_expression 'I > 2\s(I)'
_cod_data_source_file jo6b00413_si_003.cif
_cod_data_source_block shelx
_cod_database_code 4036742
_shelx_shelxl_version_number 2014/7
_shelx_space_group_comment
;
The symmetry employed for this shelxl refinement is uniquely defined
by the following loop, which should always be used as a source of
symmetry information in preference to the above space-group names.
They are only intended as comments.
;

loop_
_space_group_symop_operation_xyz
'x, y, z'
'-x+1/2, -y, z+1/2'
'x+1/2, -y+1/2, -z'
'-x, y+1/2, -z+1/2'

loop_
_atom_site_label
_atom_site_type_symbol
_atom_site_fract_x
_atom_site_fract_y
_atom_site_fract_z
_atom_site_U_iso_or_equiv
_atom_site_adp_type
_atom_site_occupancy
_atom_site_site_symmetry_order
_atom_site_calc_flag
_atom_site_refinement_flags_posn
_atom_site_refinement_flags_adp
Br6 Br 0.09034(9) 0.01843(5) 0.16120(4) 0.01981(16) Uani 1 1 d . .
Br5 Br 0.17449(10) 0.25431(6) 0.45638(4) 0.02373(17) Uani 1 1 d . .
Br1 Br 0.10852(9) -0.24288(5) 0.46516(4) 0.01826(16) Uani 1 1 d . .
Br2 Br 0.34018(8) -0.07201(5) 0.34700(4) 0.01703(15) Uani 1 1 d . .
Br4 Br 0.39950(9) 0.45226(5) 0.35377(4) 0.02352(16) Uani 1 1 d . .
Br3 Br -0.26072(9) 0.21248(5) 0.32858(4) 0.02065(17) Uani 1 1 d . .
N1 N -0.1548(7) -0.0871(4) 0.4449(3) 0.0147(10) Uani 1 1 d . .
C2 C 0.0089(8) -0.1076(5) 0.4244(4) 0.0133(11) Uani 1 1 d . .
N7 N 0.3326(8) 0.3161(5) 0.2242(4) 0.0190(10) Uani 1 1 d . .
C11 C 0.1719(9) 0.1429(5) 0.2225(4) 0.0151(11) Uani 1 1 d . .
C4 C 0.0322(8) 0.0646(5) 0.3480(3) 0.0133(10) Uani 1 1 d . .
C9 C 0.2067(8) 0.2427(5) 0.3444(4) 0.0148(11) Uani 1 1 d . .
C8 C 0.3015(8) 0.3233(5) 0.3015(4) 0.0163(12) Uani 1 1 d . .
C5 C -0.1434(8) 0.0818(5) 0.3675(4) 0.0144(11) Uani 1 1 d . .
C3 C 0.1091(7) -0.0364(5) 0.3758(3) 0.0114(10) Uani 1 1 d . .
C12 C 0.2705(9) 0.2266(5) 0.1845(4) 0.0186(12) Uani 1 1 d . .
H12 H 0.2941 0.2196 0.1288 0.022 Uiso 1 1 calc R U
C6 C -0.2294(8) 0.0069(5) 0.4162(4) 0.0159(11) Uani 1 1 d . .
H6 H -0.3474 0.0226 0.4303 0.019 Uiso 1 1 calc R U
C10 C 0.1381(8) 0.1501(5) 0.3034(4) 0.0145(11) Uani 1 1 d . .

loop_
_atom_site_aniso_label
_atom_site_aniso_U_11
_atom_site_aniso_U_22
_atom_site_aniso_U_33
_atom_site_aniso_U_23
_atom_site_aniso_U_13
_atom_site_aniso_U_12
Br6 0.0251(3) 0.0168(3) 0.0175(3) -0.0005(2) -0.0024(3) -0.0016(2)
Br5 0.0294(4) 0.0248(3) 0.0169(3) -0.0041(2) 0.0033(3) -0.0096(3)
Br1 0.0242(3) 0.0122(3) 0.0184(3) 0.0045(2) -0.0023(2) 0.0018(2)
Br2 0.0117(3) 0.0170(3) 0.0223(3) 0.0021(2) 0.0006(2) 0.0033(2)
Br4 0.0206(3) 0.0166(3) 0.0333(3) -0.0023(3) 0.0013(3) -0.0068(3)
Br3 0.0165(3) 0.0153(3) 0.0302(3) 0.0057(2) -0.0006(3) 0.0052(2)
N1 0.017(2) 0.012(2) 0.015(2) 0.0016(18) 0.0003(19) -0.0025(19)
C2 0.014(3) 0.012(3) 0.014(3) 0.001(2) -0.004(2) -0.002(2)
N7 0.016(2) 0.017(3) 0.024(3) 0.005(2) 0.006(2) -0.003(2)
C11 0.015(3) 0.011(3) 0.019(3) 0.000(2) -0.001(2) -0.001(2)
C4 0.013(3) 0.012(2) 0.015(3) -0.003(2) -0.001(2) -0.002(2)
C9 0.017(3) 0.012(2) 0.015(3) 0.001(2) 0.001(2) 0.000(2)
C8 0.015(3) 0.010(3) 0.023(3) 0.000(2) -0.002(2) 0.002(2)
C5 0.016(3) 0.010(2) 0.018(3) 0.000(2) 0.001(2) 0.003(2)
C3 0.008(2) 0.011(2) 0.015(2) -0.001(2) 0.001(2) -0.001(2)
C12 0.017(3) 0.019(3) 0.019(3) 0.003(2) 0.003(2) -0.001(2)
C6 0.012(3) 0.014(3) 0.021(3) -0.001(2) 0.001(2) 0.000(2)
C10 0.011(3) 0.014(3) 0.019(3) 0.002(2) 0.000(2) 0.004(2)

loop_
_atom_type_symbol
_atom_type_description
_atom_type_scat_dispersion_real
_atom_type_scat_dispersion_imag
_atom_type_scat_source
C C 0.0181 0.0091 'International Tables Vol C Tables 4.2.6.8 and 6.1.1.4'
H H 0.0000 0.0000 'International Tables Vol C Tables 4.2.6.8 and 6.1.1.4'
N N 0.0311 0.0180 'International Tables Vol C Tables 4.2.6.8 and 6.1.1.4'
Br Br -0.6763 1.2805 'International Tables Vol C Tables 4.2.6.8 and 6.1.1.4'

loop_
_geom_angle_atom_site_label_1
_geom_angle_atom_site_label_2
_geom_angle_atom_site_label_3
_geom_angle
C2 N1 C6 117.7(5)
N1 C2 C3 124.1(6)
N1 C2 Br1 116.3(4)
C3 C2 Br1 119.6(5)
C8 N7 C12 118.3(6)
C10 C11 C12 120.2(6)
C10 C11 Br6 121.0(5)
C12 C11 Br6 118.8(5)
C5 C4 C3 116.7(5)
C5 C4 C10 122.7(5)
C3 C4 C10 120.6(5)
C10 C9 C8 118.6(6)
C10 C9 Br5 119.6(5)
C8 C9 Br5 121.8(5)
N7 C8 C9 123.6(6)
N7 C8 Br4 115.4(5)
C9 C8 Br4 120.9(5)
C6 C5 C4 120.5(5)
C6 C5 Br3 119.9(5)
C4 C5 Br3 119.6(4)
C2 C3 C4 118.1(5)
C2 C3 Br2 122.1(4)
C4 C3 Br2 119.9(4)
N7 C12 C11 121.8(6)
N7 C12 H12 119.1
C11 C12 H12 119.1
N1 C6 C5 122.8(6)
N1 C6 H6 118.6
C5 C6 H6 118.6
C11 C10 C9 117.3(6)
C11 C10 C4 123.3(6)
C9 C10 C4 119.3(5)

loop_
_geom_bond_atom_site_label_1
_geom_bond_atom_site_label_2
_geom_bond_distance
Br6 C11 1.891(6)
Br5 C9 1.887(6)
Br1 C2 1.891(6)
Br2 C3 1.878(6)
Br4 C8 1.903(6)
Br3 C5 1.895(6)
N1 C2 1.319(9)
N1 C6 1.334(8)
C2 C3 1.395(8)
N7 C8 1.313(9)
N7 C12 1.331(9)
C11 C10 1.375(9)
C11 C12 1.392(9)
C4 C5 1.396(8)
C4 C3 1.404(8)
C4 C10 1.490(8)
C9 C10 1.390(9)
C9 C8 1.391(9)
C5 C6 1.367(9)
C12 H12 0.9500
C6 H6 0.9500

loop_
_geom_torsion_atom_site_label_1
_geom_torsion_atom_site_label_2
_geom_torsion_atom_site_label_3
_geom_torsion_atom_site_label_4
_geom_torsion
C6 N1 C2 C3 1.0(9)
C6 N1 C2 Br1 -179.2(4)
C12 N7 C8 C9 -0.2(10)
C12 N7 C8 Br4 178.7(5)
C10 C9 C8 N7 -1.0(10)
Br5 C9 C8 N7 177.3(5)
C10 C9 C8 Br4 -179.9(4)
Br5 C9 C8 Br4 -1.6(7)
C3 C4 C5 C6 4.6(8)
C10 C4 C5 C6 -172.5(6)
C3 C4 C5 Br3 -177.3(4)
C10 C4 C5 Br3 5.6(8)
N1 C2 C3 C4 1.2(9)
Br1 C2 C3 C4 -178.7(4)
N1 C2 C3 Br2 -178.6(4)
Br1 C2 C3 Br2 1.5(7)
C5 C4 C3 C2 -3.9(8)
C10 C4 C3 C2 173.3(5)
C5 C4 C3 Br2 175.9(4)
C10 C4 C3 Br2 -6.9(7)
C8 N7 C12 C11 1.2(10)
C10 C11 C12 N7 -1.0(10)
Br6 C11 C12 N7 -179.6(5)
C2 N1 C6 C5 -0.3(9)
C4 C5 C6 N1 -2.6(9)
Br3 C5 C6 N1 179.3(4)
C12 C11 C10 C9 -0.3(9)
Br6 C11 C10 C9 178.3(4)
C12 C11 C10 C4 179.3(6)
Br6 C11 C10 C4 -2.0(8)
C8 C9 C10 C11 1.2(9)
Br5 C9 C10 C11 -177.1(5)
C8 C9 C10 C4 -178.4(5)
Br5 C9 C10 C4 3.2(8)
C5 C4 C10 C11 -99.9(7)
C3 C4 C10 C11 83.1(8)
C5 C4 C10 C9 79.7(8)
C3 C4 C10 C9 -97.3(7)
